data_9010235
loop_
_publ_author_name
'Bindi, L.'
'Evain, M.'

_publ_section_title
;
 Gram-Charlier development of the atomic displacement factors into mineral
 structures: The case of samsonite, Ag4MnSb2S6
 Sample: T = 100 K
;
_journal_name_full 'American Mineralogist'
_journal_page_first 886
_journal_page_last 891
_journal_paper_doi 10.2138/am.2007.2364
_journal_volume 92
_journal_year 2007
_chemical_compound_source 'St. Andreasberg, Hartz Mountains, Germany'
_chemical_formula_sum 'Ag4 Mn S6 Sb2'
_chemical_name_mineral Samsonite
_space_group_IT_number 14
_symmetry_space_group_name_Hall '-P 2yn'
_symmetry_space_group_name_H-M 'P 1 21/n 1'
_cell_angle_alpha 90
_cell_angle_beta 92.676
_cell_angle_gamma 90
_cell_length_a 10.3702
_cell_length_b 8.0647
_cell_length_c 6.6400
_cell_formula_units_Z 2
_cell_volume 554.715
_database_code_amcsd 0004356
_diffrn_ambient_temperature 100
_exptl_crystal_density_diffrn 5.522
_cod_original_formula_sum 'Ag4 Mn Sb2 S6'
_cod_database_code 9010235

loop_
_space_group_symop_operation_xyz
x,y,z
1/2+x,1/2-y,1/2+z
1/2-x,1/2+y,1/2-z
-x,-y,-z

loop_
_atom_site_aniso_label
_atom_site_aniso_U_11
_atom_site_aniso_U_22
_atom_site_aniso_U_33
_atom_site_aniso_U_12
_atom_site_aniso_U_13
_atom_site_aniso_U_23
Ag1 0.01272 0.02214 0.01073 -0.00658 0.00194 -0.00165
Ag2 0.04640 0.01153 0.01732 -0.01374 0.00128 -0.00302
Mn 0.00660 0.00710 0.00640 0.00020 -0.00030 0.00040
Sb 0.00748 0.00654 0.00644 0.00079 -0.00021 0.00031
S1 0.00960 0.00670 0.00690 -0.00010 0.00010 0.00020
S2 0.00810 0.00870 0.00650 0.00070 -0.00040 0.00060
S3 0.00800 0.00700 0.00900 -0.00150 -0.00010 0.00050

loop_
_atom_site_label
_atom_site_fract_x
_atom_site_fract_y
_atom_site_fract_z
_atom_site_U_iso_or_equiv
Ag1 0.31040 0.23340 0.57288 0.01516
Ag2 0.49642 0.96855 0.76015 0.02510
Mn 0.00000 0.00000 0.50000 0.00674
Sb 0.18530 0.16043 0.03909 0.00684
S1 0.09442 0.26837 0.34485 0.00780
S2 0.51780 0.67229 0.66814 0.00780
S3 0.26500 0.41764 -0.11521 0.00800

loop_
_cod_related_entry_id
_cod_related_entry_database
_cod_related_entry_code
1 AMCSD 0004356
